data_1572312
loop_
_publ_author_name
'Zhao, Hui-Fang'
'Liu, Fang-Fang'
'Ding, Qing-Rong'
'Wang, Di'
'Zhang, Jian'
'Zhang, Lei'

_publ_section_title
;
 Modulated assembly and structural diversity of heterometallic Sn--Ti oxo
 clusters from inorganic tin precursors
;
_journal_issue 35
_journal_name_full Nanoscale
_journal_page_first 16451
_journal_page_last 16457
_journal_paper_doi 10.1039/D4NR02644F
_journal_volume 16
_journal_year 2024
_chemical_formula_moiety 'C14 H25 Cl3 O7 Sn Ti'
_chemical_formula_sum 'C14 H25 Cl3 O7 Sn Ti'
_chemical_formula_weight 578.28
_space_group_crystal_system monoclinic
_space_group_IT_number 14
_space_group_name_Hall '-P 2ybc'
_space_group_name_H-M_alt 'P 1 21/c 1'
_atom_sites_solution_hydrogens geom
_atom_sites_solution_primary dual
_audit_creation_date 2023-03-19
_audit_creation_method
;
Olex2 1.5
(compiled 2022.04.07 svn.rca3783a0 for OlexSys, GUI svn.r6498)
;
_audit_update_record
;
2024-06-25 deposited with the CCDC.	2024-08-09 downloaded from the CCDC.
;
_cell_angle_alpha 90
_cell_angle_beta 92.6740(10)
_cell_angle_gamma 90
_cell_formula_units_Z 4
_cell_length_a 9.85680(10)
_cell_length_b 16.8341(3)
_cell_length_c 12.5136(2)
_cell_measurement_reflns_used 11330
_cell_measurement_temperature 100.00(10)
_cell_measurement_theta_max 60.0690
_cell_measurement_theta_min 3.8140
_cell_volume 2074.13(5)
_computing_cell_refinement 'CrysAlisPro 1.171.41.115a (Rigaku OD, 2021)'
_computing_data_collection 'CrysAlisPro 1.171.41.115a (Rigaku OD, 2021)'
_computing_data_reduction 'CrysAlisPro 1.171.41.115a (Rigaku OD, 2021)'
_computing_molecular_graphics 'Olex2 1.5 (Dolomanov et al., 2009)'
_computing_publication_material 'Olex2 1.5 (Dolomanov et al., 2009)'
_computing_structure_refinement 'SHELXL 2017/1 (Sheldrick, 2015)'
_computing_structure_solution 'SHELXT 2014/5 (Sheldrick, 2014)'
_diffrn_ambient_environment N~2~
_diffrn_ambient_temperature 100.00(10)
_diffrn_detector 'Hybrid Pixel Array Detector'
_diffrn_detector_area_resol_mean 10.0000
_diffrn_detector_type HyPix
_diffrn_measured_fraction_theta_full 1.000
_diffrn_measured_fraction_theta_max 0.980
_diffrn_measurement_details
;
List of Runs (angles in degrees, time in seconds):

  # Type    Start    End  Width  t~exp~   \w     \q     \k     \f   Frames
#--------------------------------------------------------------------------
  1  \w     90.00 115.00   0.50    0.05    --   76.11 126.00 -89.00   50
  2  \w     83.00 108.00   0.50    0.05    --   76.11 145.00  78.00   50
  3  \w     28.00  68.00   0.50    0.05    --   76.11 -38.00  60.00   80
  4  \w     54.00  79.00   0.50    0.05    --   76.11-145.00  26.00   50
  5  \w     10.00  71.00   0.50    0.05    --   76.11 -38.00-150.00  122
  6  \w    -65.00 -30.00   0.50    0.05    --  -77.99 145.00  78.00   70
  7  \w   -126.00 -79.00   0.50    0.05    --  -77.99 145.00  78.00   94
  8  \w   -103.00 -72.00   0.50    0.05    --  -77.99 126.00 -89.00   62
  9  \w   -106.00  -4.00   0.50    0.05    --  -77.99  77.00 -90.00  204
 10  \w    -38.00  -4.00   0.50    0.05    --  -77.99  57.00 -60.00   68
 11  \w    -96.00 -56.00   0.50    0.05    --  -77.99  57.00 -60.00   80
 12  \w    -23.00  26.00   0.50    0.05    --   -0.94  57.00 -60.00   98
 13  \w     43.00  73.00   0.50    0.05    --   -0.94  57.00 -60.00   60
 14  \w     -6.00  20.00   0.50    0.05    --   -0.94 -99.00 150.00   52
 15  \w      1.00  27.00   0.50    0.05    --   -0.94 -99.00  90.00   52
 16  \w     -8.00  23.00   0.50    0.05    --   -0.94 -99.00 -60.00   62
 17  \w   -151.00 -79.00   0.50    0.05    --  -77.99-126.00-166.00  144
 18  \w   -141.00-116.00   0.50    0.05    --  -77.99 -99.00 -30.00   50
 19  \w   -114.00 -89.00   0.50    0.05    --  -77.99 -99.00 -30.00   50
 20  \w   -140.00 -88.00   0.50    0.05    --  -77.99 -99.00 -60.00  104
 21  \w   -120.00 -79.00   0.50    0.05    --  -77.99-125.00 -30.00   82
 22  \w   -133.00-108.00   0.50    0.05    --  -77.99-145.00  26.00   50
 23  \w   -135.00 -79.00   0.50    0.05    --  -77.99-125.00  90.00  112
;
_diffrn_measurement_device 'four-circle diffractometer'
_diffrn_measurement_device_type 'ROD, Synergy Custom system, HyPix'
_diffrn_measurement_method '\w scans'
_diffrn_orient_matrix_type 'CrysAlisPro convention (1999,Acta A55,543-557)'
_diffrn_orient_matrix_UB_11 0.1068999000
_diffrn_orient_matrix_UB_12 0.0486393000
_diffrn_orient_matrix_UB_13 -0.0061575000
_diffrn_orient_matrix_UB_21 -0.0837154000
_diffrn_orient_matrix_UB_22 0.0627244000
_diffrn_orient_matrix_UB_23 -0.0045387000
_diffrn_orient_matrix_UB_31 0.0089449000
_diffrn_orient_matrix_UB_32 0.0054192000
_diffrn_orient_matrix_UB_33 0.1068075000
_diffrn_radiation_monochromator mirror
_diffrn_radiation_probe x-ray
_diffrn_radiation_type 'Ga K\a'
_diffrn_radiation_wavelength 1.3405
_diffrn_reflns_av_R_equivalents 0.0490
_diffrn_reflns_av_unetI/netI 0.0417
_diffrn_reflns_Laue_measured_fraction_full 1.000
_diffrn_reflns_Laue_measured_fraction_max 0.980
_diffrn_reflns_limit_h_max 12
_diffrn_reflns_limit_h_min -12
_diffrn_reflns_limit_k_max 20
_diffrn_reflns_limit_k_min -21
_diffrn_reflns_limit_l_max 16
_diffrn_reflns_limit_l_min -8
_diffrn_reflns_number 17404
_diffrn_reflns_point_group_measured_fraction_full 1.000
_diffrn_reflns_point_group_measured_fraction_max 0.980
_diffrn_reflns_theta_full 53.543
_diffrn_reflns_theta_max 60.171
_diffrn_reflns_theta_min 3.829
_diffrn_source 'micro-focus metaljet'
_exptl_absorpt_coefficient_mu 11.341
_exptl_absorpt_correction_T_max 1.00000
_exptl_absorpt_correction_T_min 0.57750
_exptl_absorpt_correction_type multi-scan
_exptl_absorpt_process_details
;
CrysAlisPro 1.171.41.115a (Rigaku Oxford Diffraction, 2021)
Empirical absorption correction using spherical harmonics,
implemented in SCALE3 ABSPACK scaling algorithm.
;
_exptl_crystal_colour 'clear light colourless'
_exptl_crystal_colour_lustre clear
_exptl_crystal_colour_modifier light
_exptl_crystal_colour_primary colourless
_exptl_crystal_density_diffrn 1.852
_exptl_crystal_description block
_exptl_crystal_F_000 1152
_exptl_crystal_size_max 0.003
_exptl_crystal_size_mid 0.002
_exptl_crystal_size_min 0.001
_refine_diff_density_max 1.364
_refine_diff_density_min -1.558
_refine_diff_density_rms 0.149
_refine_ls_extinction_method none
_refine_ls_goodness_of_fit_ref 1.077
_refine_ls_hydrogen_treatment constr
_refine_ls_matrix_type full
_refine_ls_number_parameters 238
_refine_ls_number_reflns 4619
_refine_ls_number_restraints 0
_refine_ls_restrained_S_all 1.077
_refine_ls_R_factor_all 0.0416
_refine_ls_R_factor_gt 0.0377
_refine_ls_shift/su_max 0.001
_refine_ls_shift/su_mean 0.000
_refine_ls_structure_factor_coef Fsqd
_refine_ls_weighting_details 'w=1/[\s^2^(Fo^2^)+(0.0612P)^2^+2.5030P] where P=(Fo^2^+2Fc^2^)/3'
_refine_ls_weighting_scheme calc
_refine_ls_wR_factor_gt 0.1028
_refine_ls_wR_factor_ref 0.1051
_reflns_Friedel_coverage 0.000
_reflns_number_gt 4195
_reflns_number_total 4619
_reflns_threshold_expression 'I > 2\s(I)'
_cod_data_source_file d4nr02644f2.cif
_cod_data_source_block TOC-53
_cod_depositor_comments 'Adding full bibliography for 1572311--1572318.cif.'
_cod_database_code 1572312
_shelx_shelxl_version_number 2017/1
_chemical_oxdiff_formula 'Sn Ti C O'
_shelx_space_group_comment
;
The symmetry employed for this shelxl refinement is uniquely defined
by the following loop, which should always be used as a source of
symmetry information in preference to the above space-group names.
They are only intended as comments.
;
_olex2_refinement_description
;
1. Fixed Uiso
 At 1.2 times of:
  All C(H,H) groups
 At 1.5 times of:
  All C(H,H,H) groups
2.a Secondary CH2 refined with riding coordinates:
 C2(H2a,H2b), C3(H3a,H3b), C4(H4a,H4b), C6(H6a,H6b), C9(H9a,H9b), C10(H10a,
 H10b), C11(H11a,H11b), C13(H13a,H13b)
2.b Idealised Me refined as rotating group:
 C1(H1a,H1b,H1c), C7(H7a,H7b,H7c), C14(H14a,H14b,H14c)
;
_olex2_submission_special_instructions 'No special instructions were received'
_oxdiff_exptl_absorpt_empirical_details
;
Empirical correction (ABSPACK) includes:
- Absorption correction using spherical harmonics
- Frame scaling
;
_oxdiff_exptl_absorpt_empirical_full_max 3.583
_oxdiff_exptl_absorpt_empirical_full_min 0.496

loop_
_space_group_symop_operation_xyz
'x, y, z'
'-x, y+1/2, -z+1/2'
'-x, -y, -z'
'x, -y-1/2, z-1/2'

loop_
_atom_site_label
_atom_site_type_symbol
_atom_site_fract_x
_atom_site_fract_y
_atom_site_fract_z
_atom_site_U_iso_or_equiv
_atom_site_adp_type
_atom_site_occupancy
_atom_site_site_symmetry_order
_atom_site_calc_flag
_atom_site_refinement_flags_posn
_atom_site_refinement_flags_adp
_atom_site_refinement_flags_occupancy
_atom_site_disorder_assembly
_atom_site_disorder_group
Sn1 Sn 0.66976(2) 0.46768(2) 0.20419(2) 0.01500(10) Uani 1 1 d . . . . .
Ti1 Ti 0.69650(7) 0.66024(4) 0.19658(5) 0.01744(15) Uani 1 1 d . . . . .
Cl1 Cl 0.84458(8) 0.37392(6) 0.23607(7) 0.02174(19) Uani 1 1 d . . . . .
Cl2 Cl 0.56639(9) 0.44778(6) 0.37104(7) 0.02038(19) Uani 1 1 d . . . . .
Cl3 Cl 0.51630(9) 0.38631(5) 0.10383(7) 0.02148(19) Uani 1 1 d . . . . .
O1 O 0.8247(3) 0.71930(17) 0.2656(2) 0.0234(6) Uani 1 1 d . . . . .
O2 O 0.7859(3) 0.56197(16) 0.26541(19) 0.0171(5) Uani 1 1 d . . . . .
O3 O 0.7673(2) 0.49691(16) 0.05846(18) 0.0180(5) Uani 1 1 d . . . . .
O4 O 0.5618(2) 0.57018(15) 0.16738(19) 0.0173(5) Uani 1 1 d . . . . .
O5 O 0.5964(3) 0.66243(16) 0.33984(19) 0.0196(5) Uani 1 1 d . . . . .
O6 O 0.5693(3) 0.72845(16) 0.1477(2) 0.0234(6) Uani 1 1 d . . . . .
O7 O 0.7843(3) 0.63022(17) 0.06354(19) 0.0201(5) Uani 1 1 d . . . . .
C1 C 0.1391(4) 0.6718(3) 0.1403(3) 0.0339(10) Uani 1 1 d . . . . .
H1A H 0.164457 0.632177 0.087425 0.051 Uiso 1 1 calc R U . . .
H1B H 0.152691 0.725208 0.111628 0.051 Uiso 1 1 calc R U . . .
H1C H 0.043348 0.664809 0.156102 0.051 Uiso 1 1 calc R U . . .
C2 C 0.2276(4) 0.6611(3) 0.2430(3) 0.0254(8) Uani 1 1 d . . . . .
H2A H 0.200064 0.611254 0.278049 0.030 Uiso 1 1 calc R U . . .
H2B H 0.208500 0.705380 0.292071 0.030 Uiso 1 1 calc R U . . .
C3 C 0.4500(4) 0.6636(2) 0.3418(3) 0.0203(8) Uani 1 1 d . . . . .
H3A H 0.420751 0.713319 0.376108 0.024 Uiso 1 1 calc R U . . .
H3B H 0.419362 0.618457 0.385373 0.024 Uiso 1 1 calc R U . . .
C4 C 0.4263(4) 0.7273(3) 0.1586(3) 0.0254(8) Uani 1 1 d . . . . .
H4A H 0.380122 0.722679 0.086906 0.031 Uiso 1 1 calc R U . . .
H4B H 0.397602 0.777936 0.190802 0.031 Uiso 1 1 calc R U . . .
C5 C 0.3830(4) 0.6579(2) 0.2288(3) 0.0208(8) Uani 1 1 d . . . . .
C6 C 0.4180(3) 0.5785(2) 0.1773(3) 0.0205(7) Uani 1 1 d . . . . .
H6A H 0.384609 0.534454 0.221517 0.025 Uiso 1 1 calc R U . . .
H6B H 0.371652 0.574833 0.105591 0.025 Uiso 1 1 calc R U . . .
C7 C 0.8664(5) 0.5626(3) -0.0862(3) 0.0292(9) Uani 1 1 d . . . . .
H7A H 0.807587 0.590477 -0.139236 0.044 Uiso 1 1 calc R U . . .
H7B H 0.879829 0.507729 -0.109519 0.044 Uiso 1 1 calc R U . . .
H7C H 0.954446 0.589631 -0.079054 0.044 Uiso 1 1 calc R U . . .
C8 C 0.8012(4) 0.5627(2) 0.0197(3) 0.0193(7) Uani 1 1 d . . . . .
C9 C 0.8746(4) 0.7140(3) 0.3740(3) 0.0269(9) Uani 1 1 d . . . . .
H9A H 0.848433 0.762448 0.412834 0.032 Uiso 1 1 calc R U . . .
H9B H 0.974991 0.711201 0.376203 0.032 Uiso 1 1 calc R U . . .
C10 C 0.8553(4) 0.5650(2) 0.3689(3) 0.0195(7) Uani 1 1 d . . . . .
H10A H 0.954603 0.563622 0.360267 0.023 Uiso 1 1 calc R U . . .
H10B H 0.830567 0.517752 0.410943 0.023 Uiso 1 1 calc R U . . .
C11 C 0.6661(4) 0.6483(3) 0.4427(3) 0.0223(8) Uani 1 1 d . . . . .
H11A H 0.631174 0.598918 0.474494 0.027 Uiso 1 1 calc R U . . .
H11B H 0.648096 0.692802 0.491791 0.027 Uiso 1 1 calc R U . . .
C12 C 0.8185(4) 0.6407(2) 0.4301(3) 0.0208(8) Uani 1 1 d . . . . .
C13 C 0.8903(4) 0.6363(3) 0.5431(3) 0.0253(9) Uani 1 1 d . . . . .
H13A H 0.986450 0.621413 0.534912 0.030 Uiso 1 1 calc R U . . .
H13B H 0.889427 0.689995 0.575376 0.030 Uiso 1 1 calc R U . . .
C14 C 0.8278(4) 0.5777(3) 0.6207(3) 0.0344(10) Uani 1 1 d . . . . .
H14A H 0.887181 0.573075 0.685490 0.052 Uiso 1 1 calc R U . . .
H14B H 0.818020 0.525554 0.586476 0.052 Uiso 1 1 calc R U . . .
H14C H 0.738408 0.597072 0.639895 0.052 Uiso 1 1 calc R U . . .

loop_
_atom_site_aniso_label
_atom_site_aniso_U_11
_atom_site_aniso_U_22
_atom_site_aniso_U_33
_atom_site_aniso_U_23
_atom_site_aniso_U_13
_atom_site_aniso_U_12
Sn1 0.01653(13) 0.01594(16) 0.01268(14) -0.00068(8) 0.00239(9) -0.00013(8)
Ti1 0.0221(3) 0.0163(3) 0.0145(3) -0.0001(2) 0.0065(2) -0.0014(2)
Cl1 0.0189(4) 0.0213(5) 0.0251(4) 0.0022(3) 0.0023(3) 0.0025(3)
Cl2 0.0231(4) 0.0224(5) 0.0161(4) 0.0010(3) 0.0054(3) -0.0025(3)
Cl3 0.0235(4) 0.0211(5) 0.0196(4) -0.0024(3) -0.0017(3) -0.0025(3)
O1 0.0285(14) 0.0222(15) 0.0203(12) -0.0030(11) 0.0078(10) -0.0052(11)
O2 0.0211(12) 0.0198(14) 0.0102(11) -0.0026(10) 0.0001(9) -0.0032(10)
O3 0.0228(12) 0.0204(14) 0.0112(11) -0.0004(10) 0.0040(9) -0.0017(10)
O4 0.0199(12) 0.0160(13) 0.0162(12) 0.0002(10) 0.0030(9) 0.0003(10)
O5 0.0195(12) 0.0252(15) 0.0145(12) -0.0012(10) 0.0051(9) -0.0012(10)
O6 0.0299(14) 0.0198(14) 0.0210(13) 0.0053(11) 0.0086(10) 0.0017(11)
O7 0.0265(13) 0.0210(14) 0.0131(12) -0.0005(10) 0.0045(9) -0.0004(11)
C1 0.029(2) 0.037(3) 0.035(2) -0.006(2) -0.0023(17) 0.0085(19)
C2 0.0212(18) 0.030(2) 0.025(2) -0.0008(17) 0.0052(14) 0.0037(16)
C3 0.0201(17) 0.024(2) 0.0174(17) -0.0021(14) 0.0063(13) 0.0022(14)
C4 0.0274(19) 0.024(2) 0.0253(19) 0.0044(16) 0.0077(15) 0.0072(16)
C5 0.0240(18) 0.022(2) 0.0162(17) -0.0001(14) 0.0028(13) 0.0034(14)
C6 0.0171(16) 0.022(2) 0.0226(18) 0.0024(15) 0.0021(13) 0.0042(14)
C7 0.041(2) 0.029(2) 0.0191(19) 0.0026(17) 0.0183(17) 0.0029(18)
C8 0.0182(16) 0.024(2) 0.0160(17) -0.0001(15) 0.0047(12) 0.0000(14)
C9 0.031(2) 0.029(2) 0.0213(18) -0.0060(17) 0.0052(15) -0.0116(17)
C10 0.0198(16) 0.027(2) 0.0115(16) -0.0025(14) -0.0019(12) -0.0016(14)
C11 0.0236(18) 0.029(2) 0.0145(17) -0.0031(15) 0.0034(13) -0.0030(15)
C12 0.0211(17) 0.025(2) 0.0162(17) -0.0054(15) 0.0019(13) -0.0040(14)
C13 0.0219(17) 0.037(2) 0.0170(17) -0.0064(17) -0.0001(13) -0.0066(16)
C14 0.028(2) 0.056(3) 0.0187(19) 0.0013(19) -0.0008(15) -0.007(2)

loop_
_atom_type_symbol
_atom_type_description
_atom_type_scat_dispersion_real
_atom_type_scat_dispersion_imag
_atom_type_scat_source
C C 0.0137 0.0067 'International Tables Vol C Tables 4.2.6.8 and 6.1.1.4'
H H 0.0000 0.0000 'International Tables Vol C Tables 4.2.6.8 and 6.1.1.4'
Cl Cl 0.3281 0.5435 'International Tables Vol C Tables 4.2.6.8 and 6.1.1.4'
O O 0.0389 0.0241 'International Tables Vol C Tables 4.2.6.8 and 6.1.1.4'
Sn Sn 0.1164 4.3256 'International Tables Vol C Tables 4.2.6.8 and 6.1.1.4'
Ti Ti 0.3343 1.4243 'International Tables Vol C Tables 4.2.6.8 and 6.1.1.4'

loop_
_geom_angle_atom_site_label_1
_geom_angle_atom_site_label_2
_geom_angle_atom_site_label_3
_geom_angle
_geom_angle_site_symmetry_1
_geom_angle_site_symmetry_3
_geom_angle_publ_flag
Cl1 Sn1 Cl2 95.53(3) . . ?
Cl1 Sn1 Cl3 98.44(3) . . ?
Cl3 Sn1 Cl2 95.44(3) . . ?
O2 Sn1 Cl1 93.61(8) . . ?
O2 Sn1 Cl2 92.01(7) . . ?
O2 Sn1 Cl3 165.13(8) . . ?
O2 Sn1 O3 83.00(9) . . ?
O3 Sn1 Cl1 86.84(7) . . ?
O3 Sn1 Cl2 174.61(7) . . ?
O3 Sn1 Cl3 88.99(7) . . ?
O4 Sn1 Cl1 163.95(7) . . ?
O4 Sn1 Cl2 94.34(7) . . ?
O4 Sn1 Cl3 93.18(7) . . ?
O4 Sn1 O2 73.40(10) . . ?
O4 Sn1 O3 82.31(10) . . ?
O1 Ti1 O2 88.03(12) . . ?
O1 Ti1 O4 159.37(12) . . ?
O1 Ti1 O5 85.85(11) . . ?
O1 Ti1 O7 102.73(12) . . ?
O2 Ti1 O5 82.21(10) . . ?
O4 Ti1 O2 74.82(11) . . ?
O4 Ti1 O5 80.62(10) . . ?
O6 Ti1 O1 105.98(14) . . ?
O6 Ti1 O2 160.99(12) . . ?
O6 Ti1 O4 88.61(12) . . ?
O6 Ti1 O5 85.99(11) . . ?
O6 Ti1 O7 101.76(11) . . ?
O7 Ti1 O2 87.19(11) . . ?
O7 Ti1 O4 88.04(11) . . ?
O7 Ti1 O5 166.15(11) . . ?
C9 O1 Ti1 128.8(2) . . ?
Ti1 O2 Sn1 104.05(11) . . ?
C10 O2 Sn1 126.1(2) . . ?
C10 O2 Ti1 121.9(2) . . ?
C8 O3 Sn1 131.5(2) . . ?
Ti1 O4 Sn1 104.87(11) . . ?
C6 O4 Sn1 124.2(2) . . ?
C6 O4 Ti1 123.4(2) . . ?
C3 O5 Ti1 121.9(2) . . ?
C3 O5 C11 114.8(3) . . ?
C11 O5 Ti1 122.4(2) . . ?
C4 O6 Ti1 129.9(2) . . ?
C8 O7 Ti1 131.3(2) . . ?
H1A C1 H1B 109.5 . . ?
H1A C1 H1C 109.5 . . ?
H1B C1 H1C 109.5 . . ?
C2 C1 H1A 109.5 . . ?
C2 C1 H1B 109.5 . . ?
C2 C1 H1C 109.5 . . ?
C1 C2 H2A 108.3 . . ?
C1 C2 H2B 108.3 . . ?
C1 C2 C5 115.8(3) . . ?
H2A C2 H2B 107.4 . . ?
C5 C2 H2A 108.3 . . ?
C5 C2 H2B 108.3 . . ?
O5 C3 H3A 109.3 . . ?
O5 C3 H3B 109.3 . . ?
O5 C3 C5 111.7(3) . . ?
H3A C3 H3B 107.9 . . ?
C5 C3 H3A 109.3 . . ?
C5 C3 H3B 109.3 . . ?
O6 C4 H4A 109.3 . . ?
O6 C4 H4B 109.3 . . ?
O6 C4 C5 111.7(3) . . ?
H4A C4 H4B 108.0 . . ?
C5 C4 H4A 109.3 . . ?
C5 C4 H4B 109.3 . . ?
C3 C5 C2 106.1(3) . . ?
C4 C5 C2 110.0(3) . . ?
C4 C5 C3 111.1(3) . . ?
C6 C5 C2 108.8(3) . . ?
C6 C5 C3 110.2(3) . . ?
C6 C5 C4 110.5(3) . . ?
O4 C6 C5 111.4(3) . . ?
O4 C6 H6A 109.4 . . ?
O4 C6 H6B 109.4 . . ?
C5 C6 H6A 109.4 . . ?
C5 C6 H6B 109.4 . . ?
H6A C6 H6B 108.0 . . ?
H7A C7 H7B 109.5 . . ?
H7A C7 H7C 109.5 . . ?
H7B C7 H7C 109.5 . . ?
C8 C7 H7A 109.5 . . ?
C8 C7 H7B 109.5 . . ?
C8 C7 H7C 109.5 . . ?
O3 C8 O7 125.1(3) . . ?
O3 C8 C7 118.1(3) . . ?
O7 C8 C7 116.8(3) . . ?
O1 C9 H9A 109.3 . . ?
O1 C9 H9B 109.3 . . ?
O1 C9 C12 111.8(3) . . ?
H9A C9 H9B 107.9 . . ?
C12 C9 H9A 109.3 . . ?
C12 C9 H9B 109.3 . . ?
O2 C10 H10A 109.4 . . ?
O2 C10 H10B 109.4 . . ?
O2 C10 C12 111.4(3) . . ?
H10A C10 H10B 108.0 . . ?
C12 C10 H10A 109.4 . . ?
C12 C10 H10B 109.4 . . ?
O5 C11 H11A 109.5 . . ?
O5 C11 H11B 109.5 . . ?
O5 C11 C12 110.5(3) . . ?
H11A C11 H11B 108.1 . . ?
C12 C11 H11A 109.5 . . ?
C12 C11 H11B 109.5 . . ?
C9 C12 C10 109.8(3) . . ?
C9 C12 C13 107.2(3) . . ?
C10 C12 C13 107.8(3) . . ?
C11 C12 C9 111.0(3) . . ?
C11 C12 C10 112.2(3) . . ?
C11 C12 C13 108.7(3) . . ?
C12 C13 H13A 108.4 . . ?
C12 C13 H13B 108.4 . . ?
H13A C13 H13B 107.5 . . ?
C14 C13 C12 115.3(3) . . ?
C14 C13 H13A 108.4 . . ?
C14 C13 H13B 108.4 . . ?
C13 C14 H14A 109.5 . . ?
C13 C14 H14B 109.5 . . ?
C13 C14 H14C 109.5 . . ?
H14A C14 H14B 109.5 . . ?
H14A C14 H14C 109.5 . . ?
H14B C14 H14C 109.5 . . ?

loop_
_geom_bond_atom_site_label_1
_geom_bond_atom_site_label_2
_geom_bond_distance
_geom_bond_site_symmetry_2
_geom_bond_publ_flag
Sn1 Cl1 2.3571(9) . ?
Sn1 Cl2 2.3892(8) . ?
Sn1 Cl3 2.3590(9) . ?
Sn1 O2 2.082(3) . ?
Sn1 O3 2.157(2) . ?
Sn1 O4 2.068(3) . ?
Ti1 O1 1.797(3) . ?
Ti1 O2 2.046(3) . ?
Ti1 O4 2.037(3) . ?
Ti1 O5 2.087(2) . ?
Ti1 O6 1.787(3) . ?
Ti1 O7 1.977(2) . ?
O1 C9 1.424(5) . ?
O2 C10 1.437(4) . ?
O3 C8 1.261(5) . ?
O4 C6 1.435(4) . ?
O5 C3 1.444(4) . ?
O5 C11 1.451(4) . ?
O6 C4 1.422(5) . ?
O7 C8 1.276(5) . ?
C1 H1A 0.9800 . ?
C1 H1B 0.9800 . ?
C1 H1C 0.9800 . ?
C1 C2 1.530(6) . ?
C2 H2A 0.9900 . ?
C2 H2B 0.9900 . ?
C2 C5 1.551(5) . ?
C3 H3A 0.9900 . ?
C3 H3B 0.9900 . ?
C3 C5 1.537(5) . ?
C4 H4A 0.9900 . ?
C4 H4B 0.9900 . ?
C4 C5 1.534(5) . ?
C5 C6 1.531(5) . ?
C6 H6A 0.9900 . ?
C6 H6B 0.9900 . ?
C7 H7A 0.9800 . ?
C7 H7B 0.9800 . ?
C7 H7C 0.9800 . ?
C7 C8 1.500(5) . ?
C9 H9A 0.9900 . ?
C9 H9B 0.9900 . ?
C9 C12 1.536(5) . ?
C10 H10A 0.9900 . ?
C10 H10B 0.9900 . ?
C10 C12 1.539(5) . ?
C11 H11A 0.9900 . ?
C11 H11B 0.9900 . ?
C11 C12 1.522(5) . ?
C12 C13 1.553(5) . ?
C13 H13A 0.9900 . ?
C13 H13B 0.9900 . ?
C13 C14 1.534(6) . ?
C14 H14A 0.9800 . ?
C14 H14B 0.9800 . ?
C14 H14C 0.9800 . ?

loop_
_geom_torsion_atom_site_label_1
_geom_torsion_atom_site_label_2
_geom_torsion_atom_site_label_3
_geom_torsion_atom_site_label_4
_geom_torsion
_geom_torsion_site_symmetry_1
_geom_torsion_site_symmetry_2
_geom_torsion_site_symmetry_3
_geom_torsion_site_symmetry_4
_geom_torsion_publ_flag
Sn1 O2 C10 C12 -127.8(3) . . . . ?
Sn1 O3 C8 O7 0.9(5) . . . . ?
Sn1 O3 C8 C7 -179.0(3) . . . . ?
Sn1 O4 C6 C5 136.0(2) . . . . ?
Ti1 O1 C9 C12 7.7(5) . . . . ?
Ti1 O2 C10 C12 16.0(4) . . . . ?
Ti1 O4 C6 C5 -8.9(4) . . . . ?
Ti1 O5 C3 C5 3.4(4) . . . . ?
Ti1 O5 C11 C12 5.6(4) . . . . ?
Ti1 O6 C4 C5 3.6(5) . . . . ?
Ti1 O7 C8 O3 -3.4(6) . . . . ?
Ti1 O7 C8 C7 176.6(3) . . . . ?
O1 Ti1 O6 C4 -128.9(3) . . . . ?
O1 C9 C12 C10 57.5(4) . . . . ?
O1 C9 C12 C11 -67.1(4) . . . . ?
O1 C9 C12 C13 174.4(3) . . . . ?
O2 Ti1 O1 C9 -44.7(3) . . . . ?
O2 Ti1 O6 C4 7.3(6) . . . . ?
O2 C10 C12 C9 -67.1(4) . . . . ?
O2 C10 C12 C11 56.9(4) . . . . ?
O2 C10 C12 C13 176.5(3) . . . . ?
O4 Ti1 O1 C9 -11.4(5) . . . . ?
O4 Ti1 O6 C4 36.3(3) . . . . ?
O5 Ti1 O1 C9 37.6(3) . . . . ?
O5 Ti1 O6 C4 -44.4(3) . . . . ?
O5 C3 C5 C2 -179.2(3) . . . . ?
O5 C3 C5 C4 -59.6(4) . . . . ?
O5 C3 C5 C6 63.3(4) . . . . ?
O5 C11 C12 C9 55.3(4) . . . . ?
O5 C11 C12 C10 -68.0(4) . . . . ?
O5 C11 C12 C13 172.9(3) . . . . ?
O6 Ti1 O1 C9 122.2(3) . . . . ?
O6 C4 C5 C2 177.3(3) . . . . ?
O6 C4 C5 C3 60.2(4) . . . . ?
O6 C4 C5 C6 -62.5(4) . . . . ?
O7 Ti1 O1 C9 -131.4(3) . . . . ?
O7 Ti1 O6 C4 124.0(3) . . . . ?
C1 C2 C5 C3 169.2(3) . . . . ?
C1 C2 C5 C4 48.9(5) . . . . ?
C1 C2 C5 C6 -72.3(4) . . . . ?
C2 C5 C6 O4 -176.8(3) . . . . ?
C3 O5 C11 C12 174.8(3) . . . . ?
C3 C5 C6 O4 -61.0(4) . . . . ?
C4 C5 C6 O4 62.3(4) . . . . ?
C9 C12 C13 C14 167.8(4) . . . . ?
C10 C12 C13 C14 -74.0(4) . . . . ?
C11 O5 C3 C5 -165.8(3) . . . . ?
C11 C12 C13 C14 47.8(5) . . . . ?
